data_4027461
loop_
_publ_author_name
'Arnaud Poirel'
'Antoinette De Nicola'
'Pascal Retailleau'
'Raymond Ziessel'

_publ_contact_author_address
;Laboratoire de Chimie Mol\'eculaire,
Ecole de Chimie, Polym\`eres, Mat\'eriaux (ECPM),
Universite Louis Pasteur (ULP),
25 rue Becquerel
67087 Strasbourg Cedex 02
France
;
_publ_contact_author_email ziessel@chimie.u-strasbg.fr
_publ_contact_author_fax 0390242635
_publ_contact_author_name 'ZIESSEL, Raymond'
_publ_contact_author_phone 0390242696
_publ_section_title
;
 Oxidative Coupling of 1,7,8-Unsubstituted BODIPYs: Synthesis and
 Electrochemical and Spectroscopic Properties
;
_journal_name_full 'Journal of Organic Chemistry'
_journal_page_first 7512
_journal_page_last 7525
_journal_paper_doi 10.1021/jo301300b
_journal_volume 77
_journal_year 2012
_chemical_formula_moiety 'C13 H15 B F2 N2'
_chemical_formula_sum 'C13 H15 B F2 N2'
_chemical_formula_weight 248.08
_chemical_name_systematic
; 
5,5-difluoro-2,3,7,8-tetramethyl-5H-dipyrrolo[1,2-c:2',1'-f][1,3,2]
diazaborinin-6-ium-5-uide 
;
_space_group_IT_number 56
_symmetry_cell_setting orthorhombic
_symmetry_space_group_name_Hall '-P 2ab 2ac'
_symmetry_space_group_name_H-M 'P c c n'
_atom_sites_solution_hydrogens difmap
_atom_sites_solution_primary direct
_atom_sites_solution_secondary difmap
_audit_creation_method SHELXL-97
_cell_angle_alpha 90.00
_cell_angle_beta 90.00
_cell_angle_gamma 90.00
_cell_formula_units_Z 4
_cell_length_a 14.048(5)
_cell_length_b 6.393(6)
_cell_length_c 14.113(3)
_cell_measurement_reflns_used 96
_cell_measurement_temperature 293(2)
_cell_measurement_theta_max 65.5
_cell_measurement_theta_min 8.2
_cell_volume 1267.5(13)
_computing_cell_refinement 'CrystalClear-SM Expert 2.0 r4 (Rigaku, 2009)'
_computing_data_collection 'CrystalClear-SM Expert 2.0 r4 (Rigaku, 2009)'
_computing_data_reduction 'CrystalClear-SM Expert 2.0 r4 (Rigaku, 2009)'
_computing_molecular_graphics 'PLATON (Spek, 2003)'
_computing_publication_material 'SHELXL97 (Sheldrick, 2008)'
_computing_structure_refinement 'SHELXL97 (Sheldrick, 2008); CRYSTALBUILDER (Welter, 2006)'
_computing_structure_solution 'SHELXS97 (Sheldrick, 2008)'
_diffrn_ambient_temperature 293(2)
_diffrn_detector_type 'RAPID II large area curved imaging plate detector '
_diffrn_measured_fraction_theta_full 0.979
_diffrn_measured_fraction_theta_max 0.979
_diffrn_measurement_device_type 'Rigaku rapid II RAXIS conversion'
_diffrn_measurement_method 'profile data from \w-scans'
_diffrn_radiation_monochromator graphite
_diffrn_radiation_source 'fine-focus sealed tube'
_diffrn_radiation_type CuK\a
_diffrn_radiation_wavelength 1.54187
_diffrn_reflns_av_R_equivalents 0.0412
_diffrn_reflns_av_sigmaI/netI 0.0430
_diffrn_reflns_limit_h_max 16
_diffrn_reflns_limit_h_min -16
_diffrn_reflns_limit_k_max 7
_diffrn_reflns_limit_k_min -4
_diffrn_reflns_limit_l_max 16
_diffrn_reflns_limit_l_min -8
_diffrn_reflns_number 3674
_diffrn_reflns_theta_full 68.17
_diffrn_reflns_theta_max 68.17
_diffrn_reflns_theta_min 6.27
_exptl_absorpt_coefficient_mu 0.809
_exptl_absorpt_correction_T_max 1.000
_exptl_absorpt_correction_T_min 0.696
_exptl_absorpt_correction_type multi-scan
_exptl_absorpt_process_details 'FS_ABSCOR (Rigaku, 2009)'
_exptl_crystal_colour 'dark red'
_exptl_crystal_density_diffrn 1.300
_exptl_crystal_description 'massive block'
_exptl_crystal_F_000 520
_exptl_crystal_size_max 0.58
_exptl_crystal_size_mid 0.55
_exptl_crystal_size_min 0.48
_refine_diff_density_max 0.162
_refine_diff_density_min -0.226
_refine_diff_density_rms 0.047
_refine_ls_extinction_coef 0.027(2)
_refine_ls_extinction_expression Fc^*^=kFc[1+0.001xFc^2^\l^3^/sin(2\q)]^-1/4^
_refine_ls_extinction_method SHELXL
_refine_ls_goodness_of_fit_ref 1.068
_refine_ls_hydrogen_treatment constr
_refine_ls_matrix_type full
_refine_ls_number_parameters 86
_refine_ls_number_reflns 1136
_refine_ls_number_restraints 0
_refine_ls_restrained_S_all 1.068
_refine_ls_R_factor_all 0.0615
_refine_ls_R_factor_gt 0.0464
_refine_ls_shift/su_max 0.000
_refine_ls_shift/su_mean 0.000
_refine_ls_structure_factor_coef Fsqd
_refine_ls_weighting_details 'calc w=1/[\s^2^(Fo^2^)+(0.0794P)^2^+0.2060P] where P=(Fo^2^+2Fc^2^)/3'
_refine_ls_weighting_scheme calc
_refine_ls_wR_factor_gt 0.1294
_refine_ls_wR_factor_ref 0.1525
_reflns_number_gt 786
_reflns_number_total 1136
_reflns_threshold_expression >2sigma(I)
_cod_data_source_file jo301300b_si_002_2.cif
_cod_data_source_block compound_3a
_cod_database_code 4027461

loop_
_symmetry_equiv_pos_as_xyz
'x, y, z'
'-x+1/2, y, z+1/2'
'x, -y+1/2, z+1/2'
'-x+1/2, -y+1/2, z'
'-x, -y, -z'
'x-1/2, -y, -z-1/2'
'-x, y-1/2, -z-1/2'
'x-1/2, y-1/2, -z'

loop_
_atom_site_label
_atom_site_type_symbol
_atom_site_fract_x
_atom_site_fract_y
_atom_site_fract_z
_atom_site_U_iso_or_equiv
_atom_site_adp_type
_atom_site_occupancy
_atom_site_symmetry_multiplicity
_atom_site_calc_flag
_atom_site_refinement_flags
F1 F 0.18541(9) 1.14568(17) 1.04657(8) 0.0581(5) Uani 1 1 d .
N1 N 0.30227(11) 1.0913(2) 0.92397(12) 0.0469(5) Uani 1 1 d .
C1 C 0.29918(14) 1.0948(3) 0.82555(15) 0.0515(6) Uani 1 1 d .
C4 C 0.35619(15) 0.9249(3) 0.95023(15) 0.0509(6) Uani 1 1 d .
C3 C 0.38895(15) 0.8182(3) 0.86874(17) 0.0586(6) Uani 1 1 d .
C2 C 0.35286(16) 0.9243(3) 0.79234(17) 0.0609(7) Uani 1 1 d .
H2 H 0.3623 0.8893 0.7291 0.073 Uiso 1 1 calc R
C7 C 0.2500 1.2500 0.7781(2) 0.0577(8) Uani 1 2 d S
H7 H 0.2500 1.2500 0.7122 0.069 Uiso 1 2 calc SR
C5 C 0.45019(18) 0.6261(3) 0.8687(2) 0.0792(9) Uani 1 1 d .
H5A H 0.4496 0.5640 0.8068 0.119 Uiso 1 1 calc R
H5B H 0.4260 0.5276 0.9141 0.119 Uiso 1 1 calc R
H5C H 0.5142 0.6635 0.8853 0.119 Uiso 1 1 calc R
C6 C 0.37782(18) 0.8732(3) 1.05055(15) 0.0633(7) Uani 1 1 d .
H6A H 0.4418 0.9149 1.0651 0.095 Uiso 1 1 calc R
H6B H 0.3713 0.7252 1.0601 0.095 Uiso 1 1 calc R
H6C H 0.3343 0.9460 1.0913 0.095 Uiso 1 1 calc R
B1 B 0.2500 1.2500 0.9891(2) 0.0463(8) Uani 1 2 d S

loop_
_atom_site_aniso_label
_atom_site_aniso_U_11
_atom_site_aniso_U_22
_atom_site_aniso_U_33
_atom_site_aniso_U_23
_atom_site_aniso_U_13
_atom_site_aniso_U_12
F1 0.0637(8) 0.0596(8) 0.0511(8) 0.0063(5) 0.0136(6) -0.0033(6)
N1 0.0512(10) 0.0503(9) 0.0394(11) 0.0003(7) 0.0024(7) -0.0011(8)
C1 0.0578(12) 0.0598(12) 0.0369(12) -0.0044(9) 0.0040(10) -0.0077(10)
C4 0.0455(11) 0.0508(11) 0.0564(14) -0.0004(9) 0.0029(10) -0.0042(9)
C3 0.0483(12) 0.0567(13) 0.0709(16) -0.0101(11) 0.0084(11) -0.0048(10)
C2 0.0611(13) 0.0680(14) 0.0535(14) -0.0155(11) 0.0141(11) -0.0080(11)
C7 0.0657(19) 0.0707(19) 0.0366(16) 0.000 0.000 -0.0111(17)
C5 0.0644(15) 0.0704(15) 0.103(2) -0.0184(13) 0.0137(14) 0.0075(12)
C6 0.0656(15) 0.0632(14) 0.0611(16) 0.0085(11) -0.0050(12) 0.0040(11)
B1 0.0499(17) 0.0482(17) 0.0407(17) 0.000 0.000 -0.0044(15)

loop_
_atom_type_symbol
_atom_type_description
_atom_type_scat_dispersion_real
_atom_type_scat_dispersion_imag
_atom_type_scat_source
C C 0.0181 0.0091 'International Tables Vol C Tables 4.2.6.8 and 6.1.1.4'
H H 0.0000 0.0000 'International Tables Vol C Tables 4.2.6.8 and 6.1.1.4'
B B 0.0090 0.0039 'International Tables Vol C Tables 4.2.6.8 and 6.1.1.4'
F F 0.0727 0.0534 'International Tables Vol C Tables 4.2.6.8 and 6.1.1.4'
N N 0.0311 0.0180 'International Tables Vol C Tables 4.2.6.8 and 6.1.1.4'

loop_
_geom_angle_atom_site_label_1
_geom_angle_atom_site_label_2
_geom_angle_atom_site_label_3
_geom_angle
_geom_angle_site_symmetry_1
_geom_angle_site_symmetry_3
C4 N1 C1 107.62(17) . .
C4 N1 B1 127.90(18) . .
C1 N1 B1 124.46(17) . .
C7 C1 N1 120.76(19) . .
C7 C1 C2 131.5(2) . .
N1 C1 C2 107.71(19) . .
N1 C4 C3 109.72(19) . .
N1 C4 C6 123.30(19) . .
C3 C4 C6 127.0(2) . .
C2 C3 C4 106.3(2) . .
C2 C3 C5 128.1(2) . .
C4 C3 C5 125.6(2) . .
C3 C2 C1 108.6(2) . .
C3 C2 H2 125.7 . .
C1 C2 H2 125.7 . .
C1 C7 C1 122.0(3) 4_575 .
C1 C7 H7 119.0 4_575 .
C1 C7 H7 119.0 . .
C3 C5 H5A 109.5 . .
C3 C5 H5B 109.5 . .
H5A C5 H5B 109.5 . .
C3 C5 H5C 109.5 . .
H5A C5 H5C 109.5 . .
H5B C5 H5C 109.5 . .
C4 C6 H6A 109.5 . .
C4 C6 H6B 109.5 . .
H6A C6 H6B 109.5 . .
C4 C6 H6C 109.5 . .
H6A C6 H6C 109.5 . .
H6B C6 H6C 109.5 . .
F1 B1 F1 108.4(2) 4_575 .
F1 B1 N1 110.53(8) 4_575 .
F1 B1 N1 109.94(8) . .
F1 B1 N1 109.94(9) 4_575 4_575
F1 B1 N1 110.53(8) . 4_575
N1 B1 N1 107.5(2) . 4_575

loop_
_geom_bond_atom_site_label_1
_geom_bond_atom_site_label_2
_geom_bond_distance
_geom_bond_site_symmetry_2
F1 B1 1.388(2) .
N1 C4 1.357(3) .
N1 C1 1.390(3) .
N1 B1 1.553(3) .
C1 C7 1.382(3) .
C1 C2 1.406(3) .
C4 C3 1.414(3) .
C4 C6 1.485(3) .
C3 C2 1.371(3) .
C3 C5 1.500(3) .
C2 H2 0.9300 .
C7 C1 1.382(3) 4_575
C7 H7 0.9300 .
C5 H5A 0.9600 .
C5 H5B 0.9600 .
C5 H5C 0.9600 .
C6 H6A 0.9600 .
C6 H6B 0.9600 .
C6 H6C 0.9600 .
B1 F1 1.388(2) 4_575
B1 N1 1.553(3) 4_575

loop_
_geom_torsion_atom_site_label_1
_geom_torsion_atom_site_label_2
_geom_torsion_atom_site_label_3
_geom_torsion_atom_site_label_4
_geom_torsion
_geom_torsion_site_symmetry_4
C4 N1 C1 C7 -179.11(15) .
B1 N1 C1 C7 2.2(2) .
C4 N1 C1 C2 0.2(2) .
B1 N1 C1 C2 -178.46(14) .
C1 N1 C4 C3 0.1(2) .
B1 N1 C4 C3 178.66(14) .
C1 N1 C4 C6 178.41(19) .
B1 N1 C4 C6 -3.0(3) .
N1 C4 C3 C2 -0.3(2) .
C6 C4 C3 C2 -178.6(2) .
N1 C4 C3 C5 -179.73(19) .
C6 C4 C3 C5 2.0(4) .
C4 C3 C2 C1 0.4(2) .
C5 C3 C2 C1 179.8(2) .
C7 C1 C2 C3 178.82(18) .
N1 C1 C2 C3 -0.4(2) .
N1 C1 C7 C1 -1.10(12) 4_575
C2 C1 C7 C1 179.8(2) 4_575
C4 N1 B1 F1 60.5(2) 4_575
C1 N1 B1 F1 -121.1(2) 4_575
C4 N1 B1 F1 -59.1(2) .
C1 N1 B1 F1 119.2(2) .
C4 N1 B1 N1 -179.5(2) 4_575
C1 N1 B1 N1 -1.11(12) 4_575
